data_2241977
loop_
_publ_author_name
'Lee, Dong Won'
'Shin, Jong Won'

_publ_section_title
;
 Crystal structure of
 {(<i>S</i>)-1-phenyl-<i>N</i>,<i>N</i>-bis[(pyridin-2-yl)methyl]ethanamine-\k^3^<i>N</i>,<i>N</i>',<i>N</i>''}bis(thiocyanato-\k<i>N</i>)zinc
 from synchrotron data
;
_journal_coeditor_code IS5466
_journal_issue 1
_journal_name_full 'Acta Crystallographica Section E'
_journal_page_first 17
_journal_page_last 19
_journal_paper_doi 10.1107/S2056989016019253
_journal_volume 73
_journal_year 2017
_chemical_formula_iupac '[Zn (N C S)2 (C20 H21 N3)]'
_chemical_formula_moiety 'C22 H21 N5 S2 Zn'
_chemical_formula_sum 'C22 H21 N5 S2 Zn'
_chemical_formula_weight 484.93
_chemical_name_systematic
{(<i>S</i>)-1-Phenyl-<i>N</i>,<i>N</i>-bis[(pyridin-2-yl)methyl]ethanamine-\k^3^<i>N</i>,<i>N</i>',<i>N</i>''}bis(thiocyanato-\k<i>N</i>)zinc(II)
_space_group_crystal_system monoclinic
_space_group_IT_number 5
_space_group_name_Hall 'C 2y'
_space_group_name_H-M_alt 'C 1 2 1'
_symmetry_space_group_name_Hall 'C 2y'
_symmetry_space_group_name_H-M 'C 1 2 1'
_atom_sites_solution_hydrogens geom
_audit_creation_method SHELXL-2014/7
_cell_angle_alpha 90
_cell_angle_beta 91.71(3)
_cell_angle_gamma 90
_cell_formula_units_Z 4
_cell_length_a 19.270(4)
_cell_length_b 7.7950(16)
_cell_length_c 14.834(3)
_cell_measurement_reflns_used 32924
_cell_measurement_temperature 100(2)
_cell_measurement_theta_max 33.55
_cell_measurement_theta_min 0.36
_cell_volume 2227.2(8)
_computing_cell_refinement
;
<i>HKL3000sm</i> (Otwinowski & Minor, 1997)
;
_computing_data_collection
;
<i>PAL BL2D-SMDC</i>  (Shin <i>et al</i>., 2016)
;
_computing_data_reduction
;
<i>HKL3000sm</i> (Otwinowski & Minor, 1997)
;
_computing_molecular_graphics
;
<i>DIAMOND</i> (Putz & Brandenburg, 2014)
;
_computing_publication_material
;
<i>publCIF</i> (Westrip, 2010)
;
_computing_structure_refinement
;
SHELXL2014 (Sheldrick, 2015)
;
_computing_structure_solution
;
SHELXS2014 (Sheldrick, 2008)
;
_diffrn_ambient_temperature 100(2)
_diffrn_measured_fraction_theta_full 0.977
_diffrn_measured_fraction_theta_max 0.966
_diffrn_measurement_device_type 'ADSC Q210 CCD area detector'
_diffrn_measurement_method 'omega scan'
_diffrn_radiation_type synchrotron
_diffrn_radiation_wavelength 0.630
_diffrn_reflns_av_R_equivalents 0.0480
_diffrn_reflns_limit_h_max 26
_diffrn_reflns_limit_h_min -26
_diffrn_reflns_limit_k_max 10
_diffrn_reflns_limit_k_min -10
_diffrn_reflns_limit_l_max 20
_diffrn_reflns_limit_l_min -20
_diffrn_reflns_number 11189
_diffrn_reflns_theta_full 22.210
_diffrn_reflns_theta_max 25.995
_diffrn_reflns_theta_min 2.435
_exptl_absorpt_coefficient_mu 0.941
_exptl_absorpt_correction_T_max 0.981
_exptl_absorpt_correction_T_min 0.912
_exptl_absorpt_correction_type empirical
_exptl_absorpt_process_details
;
(<i>HKL3000sm SCALEPACK</i>; Otwinowski & Minor, 1997)
;
_exptl_crystal_colour colorless
_exptl_crystal_density_diffrn 1.446
_exptl_crystal_description needle
_exptl_crystal_F_000 1000
_exptl_crystal_size_max 0.100
_exptl_crystal_size_mid 0.040
_exptl_crystal_size_min 0.020
_refine_diff_density_max 0.346
_refine_diff_density_min -1.029
_refine_ls_abs_structure_details
;
Flack <i>x</i> determined using 2026 quotients [(I+)-(I-)]/[(I+)+(I-)]
(Parsons <i>et al.</i>, 2013)
;
_refine_ls_abs_structure_Flack -0.010(6)
_refine_ls_extinction_method none
_refine_ls_goodness_of_fit_ref 0.988
_refine_ls_hydrogen_treatment constr
_refine_ls_matrix_type full
_refine_ls_number_parameters 272
_refine_ls_number_reflns 6035
_refine_ls_number_restraints 1
_refine_ls_restrained_S_all 0.988
_refine_ls_R_factor_all 0.0511
_refine_ls_R_factor_gt 0.0393
_refine_ls_shift/su_max 0.000
_refine_ls_shift/su_mean 0.000
_refine_ls_structure_factor_coef Fsqd
_refine_ls_weighting_details 'w=1/[\s^2^(Fo^2^)+(0.0509P)^2^] where P=(Fo^2^+2Fc^2^)/3'
_refine_ls_weighting_scheme calc
_refine_ls_wR_factor_gt 0.0874
_refine_ls_wR_factor_ref 0.0933
_reflns_number_gt 5123
_reflns_number_total 6035
_reflns_threshold_expression 'I > 2\s(I)'
_cod_data_source_file is5466sup1.cif
_cod_data_source_block I
_cod_database_code 2241977
_shelx_space_group_comment
;
The symmetry employed for this shelxl refinement is uniquely defined
by the following loop, which should always be used as a source of
symmetry information in preference to the above space-group names.
They are only intended as comments.
;
_shelx_estimated_absorpt_t_min 0.912
_shelx_estimated_absorpt_t_max 0.981

loop_
_space_group_symop_operation_xyz
'x, y, z'
'-x, y, -z'
'x+1/2, y+1/2, z'
'-x+1/2, y+1/2, -z'

loop_
_atom_site_type_symbol
_atom_site_label
_atom_site_fract_x
_atom_site_fract_y
_atom_site_fract_z
_atom_site_U_iso_or_equiv
_atom_site_adp_type
_atom_site_calc_flag
_atom_site_occupancy
Zn Zn1 0.46128(2) 0.33954(6) 0.76988(3) 0.01920(11) Uani d 1
N N1 0.52691(16) 0.5093(4) 0.8331(2) 0.0213(7) Uani d 1
N N2 0.40589(15) 0.6204(4) 0.7503(2) 0.0165(7) Uani d 1
N N3 0.43224(14) 0.3562(5) 0.6353(2) 0.0199(6) Uani d 1
C C1 0.5905(2) 0.4552(6) 0.8617(3) 0.0287(9) Uani d 1
H H1 0.6043 0.3414 0.8480 0.034 Uiso calc 1
C C2 0.6357(2) 0.5585(7) 0.9097(3) 0.0331(10) Uani d 1
H H2 0.6797 0.5161 0.9298 0.040 Uiso calc 1
C C3 0.6165(2) 0.7254(7) 0.9286(3) 0.0306(10) Uani d 1
H H3 0.6474 0.7999 0.9606 0.037 Uiso calc 1
C C4 0.5509(2) 0.7824(6) 0.8998(3) 0.0254(9) Uani d 1
H H4 0.5362 0.8960 0.9126 0.030 Uiso calc 1
C C5 0.50773(19) 0.6714(6) 0.8525(3) 0.0198(8) Uani d 1
C C6 0.4348(2) 0.7272(5) 0.8232(3) 0.0232(8) Uani d 1
H H6A 0.4042 0.7208 0.8755 0.028 Uiso calc 1
H H6B 0.4360 0.8480 0.8028 0.028 Uiso calc 1
C C7 0.44001(19) 0.6585(6) 0.6647(3) 0.0194(7) Uani d 1
H H7A 0.4905 0.6735 0.6761 0.023 Uiso calc 1
H H7B 0.4212 0.7666 0.6388 0.023 Uiso calc 1
C C8 0.42740(19) 0.5140(5) 0.5994(3) 0.0188(8) Uani d 1
C C9 0.4133(2) 0.5404(7) 0.5076(3) 0.0277(10) Uani d 1
H H9 0.4107 0.6529 0.4831 0.033 Uiso calc 1
C C10 0.4032(2) 0.3974(7) 0.4533(3) 0.0360(13) Uani d 1
H H10 0.3938 0.4108 0.3905 0.043 Uiso calc 1
C C11 0.4069(2) 0.2344(7) 0.4910(3) 0.0360(13) Uani d 1
H H11 0.3991 0.1356 0.4546 0.043 Uiso calc 1
C C12 0.4220(2) 0.2182(6) 0.5822(3) 0.0282(10) Uani d 1
H H12 0.4252 0.1069 0.6081 0.034 Uiso calc 1
C C13 0.32788(18) 0.6288(5) 0.7383(3) 0.0188(8) Uani d 1
H H13 0.3149 0.5409 0.6917 0.023 Uiso calc 1
C C14 0.30213(18) 0.8003(5) 0.7011(3) 0.0184(8) Uani d 1
C C15 0.2898(2) 0.9419(5) 0.7561(3) 0.0238(8) Uani d 1
H H15 0.2977 0.9328 0.8194 0.029 Uiso calc 1
C C16 0.2663(2) 1.0954(6) 0.7194(3) 0.0286(10) Uani d 1
H H16 0.2576 1.1899 0.7579 0.034 Uiso calc 1
C C17 0.2554(2) 1.1123(5) 0.6272(3) 0.0258(9) Uani d 1
H H17 0.2394 1.2179 0.6024 0.031 Uiso calc 1
C C18 0.2679(2) 0.9745(6) 0.5717(3) 0.0272(9) Uani d 1
H H18 0.2616 0.9858 0.5083 0.033 Uiso calc 1
C C19 0.28976(18) 0.8195(6) 0.6087(3) 0.0221(8) Uani d 1
H H19 0.2964 0.7241 0.5701 0.027 Uiso calc 1
C C20 0.2913(2) 0.5759(6) 0.8239(3) 0.0253(9) Uani d 1
H H20A 0.2982 0.6648 0.8700 0.038 Uiso calc 1
H H20B 0.3107 0.4672 0.8462 0.038 Uiso calc 1
H H20C 0.2415 0.5619 0.8104 0.038 Uiso calc 1
N N4 0.53102(18) 0.1463(5) 0.7434(3) 0.0299(8) Uani d 1
C C21 0.5672(2) 0.0390(5) 0.7176(3) 0.0210(8) Uani d 1
S S1 0.61788(5) -0.11203(13) 0.68120(7) 0.0269(2) Uani d 1
N N5 0.40467(18) 0.2318(5) 0.8601(3) 0.0267(8) Uani d 1
S S2 0.31745(6) 0.13587(16) 0.99713(8) 0.0303(3) Uani d 1
C C22 0.3691(2) 0.1913(5) 0.9177(3) 0.0220(8) Uani d 1

loop_
_atom_site_aniso_label
_atom_site_aniso_U_11
_atom_site_aniso_U_22
_atom_site_aniso_U_33
_atom_site_aniso_U_12
_atom_site_aniso_U_13
_atom_site_aniso_U_23
Zn1 0.01633(18) 0.0166(2) 0.0249(2) 0.0000(2) 0.00448(14) 0.0002(2)
N1 0.0170(15) 0.0190(17) 0.0276(17) 0.0002(14) -0.0009(13) 0.0016(13)
N2 0.0123(13) 0.0154(16) 0.0221(16) -0.0017(12) 0.0027(12) -0.0035(12)
N3 0.0122(12) 0.0209(17) 0.0270(15) 0.0012(16) 0.0053(11) -0.0060(15)
C1 0.0173(18) 0.029(2) 0.039(2) 0.0041(18) -0.0019(17) 0.0042(19)
C2 0.0173(19) 0.039(3) 0.043(3) -0.003(2) -0.0062(18) 0.004(2)
C3 0.027(2) 0.040(3) 0.025(2) -0.012(2) -0.0027(17) 0.0042(19)
C4 0.0291(19) 0.026(2) 0.0212(19) -0.0066(18) 0.0015(15) 0.0004(15)
C5 0.0170(17) 0.021(2) 0.0212(18) -0.0035(17) 0.0021(14) 0.0012(15)
C6 0.0206(18) 0.022(2) 0.027(2) 0.0001(17) 0.0027(15) -0.0061(16)
C7 0.0145(16) 0.0213(19) 0.0226(18) 0.0009(16) 0.0041(14) 0.0029(16)
C8 0.0103(16) 0.025(2) 0.0217(19) 0.0004(16) 0.0050(14) -0.0006(16)
C9 0.0163(18) 0.044(3) 0.023(2) 0.005(2) 0.0043(15) 0.0002(19)
C10 0.0156(17) 0.069(4) 0.024(2) 0.001(2) 0.0044(15) -0.011(2)
C11 0.020(2) 0.053(4) 0.036(3) -0.004(2) 0.0055(19) -0.026(2)
C12 0.018(2) 0.027(2) 0.040(3) 0.0004(19) 0.0066(17) -0.009(2)
C13 0.0138(16) 0.0162(19) 0.027(2) 0.0018(15) 0.0036(14) -0.0021(15)
C14 0.0110(14) 0.016(2) 0.0280(19) 0.0010(14) 0.0021(13) -0.0027(14)
C15 0.0221(19) 0.021(2) 0.029(2) 0.0023(18) 0.0022(15) -0.0063(17)
C16 0.026(2) 0.023(2) 0.037(2) 0.0081(19) -0.0006(18) -0.0068(18)
C17 0.0190(19) 0.021(2) 0.037(2) 0.0048(17) -0.0008(17) 0.0020(17)
C18 0.0201(19) 0.031(2) 0.030(2) 0.0104(19) -0.0016(16) 0.0013(18)
C19 0.0171(15) 0.021(2) 0.0277(18) 0.0029(18) -0.0016(13) -0.0064(18)
C20 0.0179(17) 0.027(2) 0.031(2) 0.0028(18) 0.0079(15) 0.0043(18)
N4 0.0291(18) 0.027(2) 0.034(2) 0.0080(17) 0.0060(16) 0.0060(16)
C21 0.0214(18) 0.020(2) 0.0216(18) 0.0018(17) 0.0034(14) 0.0026(15)
S1 0.0247(5) 0.0236(6) 0.0326(5) 0.0079(4) 0.0072(4) 0.0012(4)
N5 0.0260(18) 0.0229(18) 0.0316(19) -0.0019(15) 0.0071(14) 0.0042(15)
S2 0.0287(5) 0.0326(6) 0.0300(6) -0.0088(5) 0.0087(4) 0.0029(5)
C22 0.0219(18) 0.0156(19) 0.028(2) -0.0021(17) -0.0032(15) 0.0011(16)

loop_
_atom_type_symbol
_atom_type_description
_atom_type_scat_dispersion_real
_atom_type_scat_dispersion_imag
_atom_type_scat_source
C C 0.0020 0.0010 'International Tables Vol C Tables 4.2.6.8 and 6.1.1.4'
H H 0.0000 0.0000 'International Tables Vol C Tables 4.2.6.8 and 6.1.1.4'
N N 0.0050 0.0020 'International Tables Vol C Tables 4.2.6.8 and 6.1.1.4'
S S 0.1020 0.0980 'International Tables Vol C Tables 4.2.6.8 and 6.1.1.4'
Zn Zn 0.3260 1.1820 'International Tables Vol C Tables 4.2.6.8 and 6.1.1.4'

loop_
_geom_angle_atom_site_label_1
_geom_angle_atom_site_label_2
_geom_angle_atom_site_label_3
_geom_angle
N5 Zn1 N1 108.46(15)
N5 Zn1 N3 123.55(14)
N1 Zn1 N3 123.46(14)
N5 Zn1 N4 101.43(15)
N1 Zn1 N4 99.36(15)
N3 Zn1 N4 91.21(14)
N5 Zn1 N2 102.49(13)
N1 Zn1 N2 74.73(12)
N3 Zn1 N2 73.99(13)
N4 Zn1 N2 156.01(13)
C5 N1 C1 118.4(4)
C5 N1 Zn1 122.4(3)
C1 N1 Zn1 119.1(3)
C6 N2 C7 110.6(3)
C6 N2 C13 114.7(3)
C7 N2 C13 110.9(3)
C6 N2 Zn1 105.5(2)
C7 N2 Zn1 94.5(2)
C13 N2 Zn1 118.8(2)
C8 N3 C12 119.6(4)
C8 N3 Zn1 117.1(3)
C12 N3 Zn1 123.2(3)
N1 C1 C2 122.4(4)
N1 C1 H1 118.8
C2 C1 H1 118.8
C1 C2 C3 119.2(4)
C1 C2 H2 120.4
C3 C2 H2 120.4
C2 C3 C4 118.9(4)
C2 C3 H3 120.5
C4 C3 H3 120.5
C5 C4 C3 118.9(4)
C5 C4 H4 120.5
C3 C4 H4 120.5
N1 C5 C4 122.1(4)
N1 C5 C6 117.6(4)
C4 C5 C6 120.3(4)
N2 C6 C5 112.1(3)
N2 C6 H6A 109.2
C5 C6 H6A 109.2
N2 C6 H6B 109.2
C5 C6 H6B 109.2
H6A C6 H6B 107.9
N2 C7 C8 109.6(3)
N2 C7 H7A 109.7
C8 C7 H7A 109.7
N2 C7 H7B 109.7
C8 C7 H7B 109.7
H7A C7 H7B 108.2
N3 C8 C9 122.1(4)
N3 C8 C7 115.1(4)
C9 C8 C7 122.8(4)
C10 C9 C8 117.9(5)
C10 C9 H9 121.1
C8 C9 H9 121.1
C9 C10 C11 119.9(4)
C9 C10 H10 120.1
C11 C10 H10 120.1
C12 C11 C10 119.0(5)
C12 C11 H11 120.5
C10 C11 H11 120.5
N3 C12 C11 121.6(5)
N3 C12 H12 119.2
C11 C12 H12 119.2
N2 C13 C14 113.1(3)
N2 C13 C20 111.9(3)
C14 C13 C20 112.6(3)
N2 C13 H13 106.2
C14 C13 H13 106.2
C20 C13 H13 106.2
C19 C14 C15 117.6(4)
C19 C14 C13 119.7(4)
C15 C14 C13 122.7(4)
C16 C15 C14 120.8(4)
C16 C15 H15 119.6
C14 C15 H15 119.6
C17 C16 C15 120.6(4)
C17 C16 H16 119.7
C15 C16 H16 119.7
C18 C17 C16 119.5(4)
C18 C17 H17 120.3
C16 C17 H17 120.3
C17 C18 C19 119.9(4)
C17 C18 H18 120.0
C19 C18 H18 120.0
C18 C19 C14 121.6(4)
C18 C19 H19 119.2
C14 C19 H19 119.2
C13 C20 H20A 109.5
C13 C20 H20B 109.5
H20A C20 H20B 109.5
C13 C20 H20C 109.5
H20A C20 H20C 109.5
H20B C20 H20C 109.5
C21 N4 Zn1 171.6(4)
N4 C21 S1 179.9(5)
C22 N5 Zn1 170.3(4)
N5 C22 S2 178.5(4)

loop_
_geom_bond_atom_site_label_1
_geom_bond_atom_site_label_2
_geom_bond_distance
Zn1 N5 1.942(3)
Zn1 N1 2.039(3)
Zn1 N3 2.061(3)
Zn1 N4 2.064(4)
Zn1 N2 2.449(3)
N1 C5 1.350(5)
N1 C1 1.352(5)
N2 C6 1.461(5)
N2 C7 1.478(5)
N2 C13 1.510(5)
N3 C8 1.342(6)
N3 C12 1.344(6)
C1 C2 1.370(7)
C1 H1 0.9500
C2 C3 1.383(7)
C2 H2 0.9500
C3 C4 1.394(6)
C3 H3 0.9500
C4 C5 1.378(6)
C4 H4 0.9500
C5 C6 1.523(5)
C6 H6A 0.9900
C6 H6B 0.9900
C7 C8 1.500(6)
C7 H7A 0.9900
C7 H7B 0.9900
C8 C9 1.397(6)
C9 C10 1.385(7)
C9 H9 0.9500
C10 C11 1.389(8)
C10 H10 0.9500
C11 C12 1.381(7)
C11 H11 0.9500
C12 H12 0.9500
C13 C14 1.524(5)
C13 C20 1.526(5)
C13 H13 1.0000
C14 C19 1.392(5)
C14 C15 1.397(5)
C15 C16 1.385(6)
C15 H15 0.9500
C16 C17 1.384(6)
C16 H16 0.9500
C17 C18 1.378(6)
C17 H17 0.9500
C18 C19 1.387(6)
C18 H18 0.9500
C19 H19 0.9500
C20 H20A 0.9800
C20 H20B 0.9800
C20 H20C 0.9800
N4 C21 1.160(5)
C21 S1 1.633(4)
N5 C22 1.155(5)
S2 C22 1.624(4)

loop_
_geom_hbond_atom_site_label_D
_geom_hbond_atom_site_label_H
_geom_hbond_atom_site_label_A
_geom_hbond_site_symmetry_A
_geom_hbond_distance_DH
_geom_hbond_distance_HA
_geom_hbond_distance_DA
_geom_hbond_angle_DHA
C3 H3 S2 2_667 0.95 2.77 3.604(5) 147
C11 H11 S1 2_656 0.95 2.80 3.738(5) 169

loop_
_geom_torsion_atom_site_label_1
_geom_torsion_atom_site_label_2
_geom_torsion_atom_site_label_3
_geom_torsion_atom_site_label_4
_geom_torsion
C5 N1 C1 C2 0.3(6)
Zn1 N1 C1 C2 -175.7(4)
N1 C1 C2 C3 -1.2(7)
C1 C2 C3 C4 1.4(7)
C2 C3 C4 C5 -0.8(6)
C1 N1 C5 C4 0.3(6)
Zn1 N1 C5 C4 176.2(3)
C1 N1 C5 C6 -177.4(4)
Zn1 N1 C5 C6 -1.5(5)
C3 C4 C5 N1 0.0(6)
C3 C4 C5 C6 177.7(4)
C7 N2 C6 C5 -72.5(4)
C13 N2 C6 C5 161.1(3)
Zn1 N2 C6 C5 28.5(4)
N1 C5 C6 N2 -21.4(5)
C4 C5 C6 N2 160.8(3)
C6 N2 C7 C8 161.8(3)
C13 N2 C7 C8 -69.7(4)
Zn1 N2 C7 C8 53.4(3)
C12 N3 C8 C9 -1.3(5)
Zn1 N3 C8 C9 175.1(3)
C12 N3 C8 C7 -179.8(3)
Zn1 N3 C8 C7 -3.4(4)
N2 C7 C8 N3 -41.4(4)
N2 C7 C8 C9 140.1(4)
N3 C8 C9 C10 0.9(6)
C7 C8 C9 C10 179.3(3)
C8 C9 C10 C11 0.4(6)
C9 C10 C11 C12 -1.3(6)
C8 N3 C12 C11 0.4(5)
Zn1 N3 C12 C11 -175.8(3)
C10 C11 C12 N3 0.9(7)
C6 N2 C13 C14 70.2(4)
C7 N2 C13 C14 -56.0(4)
Zn1 N2 C13 C14 -163.8(2)
C6 N2 C13 C20 -58.3(4)
C7 N2 C13 C20 175.5(3)
Zn1 N2 C13 C20 67.7(4)
N2 C13 C14 C19 94.8(4)
C20 C13 C14 C19 -137.1(4)
N2 C13 C14 C15 -85.5(4)
C20 C13 C14 C15 42.7(5)
C19 C14 C15 C16 -0.1(6)
C13 C14 C15 C16 -179.9(4)
C14 C15 C16 C17 -0.9(7)
C15 C16 C17 C18 0.2(7)
C16 C17 C18 C19 1.5(6)
C17 C18 C19 C14 -2.5(6)
C15 C14 C19 C18 1.8(6)
C13 C14 C19 C18 -178.4(3)

_cod_database_fobs_code 2241977
